data_7003179
loop_
_publ_author_name
'Amoroso, Angelo J.'
'Burrows, Miles W.'
'Coles, Simon J.'
'Haigh, Robert'
'Farley, Robert D.'
'Hursthouse, Michael B.'
'Jones, Mark'
'Malik, K. M. Abdul'
'Murphy, Damien M.'

_publ_section_title
;
 The synthesis and structure of terpyridine-N-oxide complexes of
 copper(ii) perchlorate
;
_journal_issue 4
_journal_name_full 'Dalton Transactions'
_journal_page_first 506
_journal_page_last 513
_journal_paper_doi 10.1039/b713444d
_journal_year 2008
_chemical_formula_sum 'C15 H17 Cl2 Cu N3 O12'
_chemical_formula_weight 565.75
_chemical_name_systematic
;
?
;
_space_group_IT_number 2
_symmetry_cell_setting triclinic
_symmetry_space_group_name_Hall '-P 1'
_symmetry_space_group_name_H-M 'P -1'
_atom_sites_solution_hydrogens geom
_atom_sites_solution_primary direct
_atom_sites_solution_secondary difmap
_audit_creation_method SHELXL-97
_cell_angle_alpha 74.14(3)
_cell_angle_beta 80.58(2)
_cell_angle_gamma 78.99(2)
_cell_formula_units_Z 4
_cell_length_a 10.359(4)
_cell_length_b 13.832(6)
_cell_length_c 15.251(4)
_cell_measurement_reflns_used 25
_cell_measurement_temperature 150(2)
_cell_measurement_theta_max 25.29
_cell_measurement_theta_min 2.52
_cell_volume 2048.9(13)
_computing_cell_refinement 'CAD4 Express (Enraf Nonius, 1994)'
_computing_data_collection 'CAD4 Express (Enraf Nonius, 1994)'
_computing_data_reduction 'XCAD4 (Harms & Wocadlo, 1995)'
_computing_structure_refinement 'SHELXL-97 (Sheldrick, 1997)'
_computing_structure_solution 'SHELXS-97 (Sheldrick, 1990)'
_diffrn_ambient_temperature 150(2)
_diffrn_measured_fraction_theta_full 0.999
_diffrn_measured_fraction_theta_max 0.999
_diffrn_measurement_device_type 'Enraf Nonius TurboCAD4'
_diffrn_measurement_method 'non-profiled omega scans'
_diffrn_radiation_monochromator graphite
_diffrn_radiation_source 'fine-focus sealed tube'
_diffrn_radiation_type MoK\a
_diffrn_radiation_wavelength 0.71073
_diffrn_reflns_av_R_equivalents 0.0228
_diffrn_reflns_av_sigmaI/netI 0.0211
_diffrn_reflns_limit_h_max 12
_diffrn_reflns_limit_h_min -12
_diffrn_reflns_limit_k_max 17
_diffrn_reflns_limit_k_min -16
_diffrn_reflns_limit_l_max 19
_diffrn_reflns_limit_l_min 0
_diffrn_reflns_number 8616
_diffrn_reflns_theta_full 26.29
_diffrn_reflns_theta_max 26.29
_diffrn_reflns_theta_min 2.59
_diffrn_standards_number 3
_exptl_absorpt_coefficient_mu 1.399
_exptl_absorpt_correction_T_max 0.8206
_exptl_absorpt_correction_T_min 0.5218
_exptl_absorpt_correction_type refdelf
_exptl_absorpt_process_details
;
DIFABS: Walker, N. & Stuart, D (1983) Acta. Cryst. A39, 158-166
;
_exptl_crystal_colour yellow
_exptl_crystal_density_diffrn 1.832
_exptl_crystal_density_method 'not measured'
_exptl_crystal_description block
_exptl_crystal_F_000 1146
_exptl_crystal_size_max 0.4
_exptl_crystal_size_mid 0.3
_exptl_crystal_size_min 0.3
_refine_diff_density_max 1.116
_refine_diff_density_min -0.609
_refine_diff_density_rms 0.144
_refine_ls_extinction_method none
_refine_ls_goodness_of_fit_ref 1.080
_refine_ls_hydrogen_treatment mixed
_refine_ls_matrix_type full
_refine_ls_number_parameters 705
_refine_ls_number_reflns 8289
_refine_ls_number_restraints 0
_refine_ls_restrained_S_all 1.080
_refine_ls_R_factor_all 0.0495
_refine_ls_R_factor_gt 0.0391
_refine_ls_shift/su_max 0.007
_refine_ls_shift/su_mean 0.000
_refine_ls_structure_factor_coef Fsqd
_refine_ls_weighting_details 'calc w=1/[\s^2^(Fo^2^)+(0.0581P)^2^+3.3765P] where P=(Fo^2^+2Fc^2^)/3'
_refine_ls_weighting_scheme calc
_refine_ls_wR_factor_gt 0.1100
_refine_ls_wR_factor_ref 0.1156
_reflns_number_gt 7036
_reflns_number_total 8289
_reflns_threshold_expression >2sigma(I)
_cod_data_source_file b713444d.txt
_cod_data_source_block 4
_cod_depositor_comments
;
The following automatic conversions were performed:
'_symmetry_cell_setting' value 'Triclinic' changed to 'triclinic'
according to '/home/saulius/struct/CIF-dictionaries/cif_core.dic'
dictionary named 'cif_core.dic' version 2.4.1 from 2010-06-29.

Automatic conversion script
Id: cif_fix_enum 1527 2010-12-29 10:47:43Z saulius 
;
_cod_original_cell_volume 2049.0(13)
_cod_database_code 7003179

loop_
_symmetry_equiv_pos_as_xyz
'x, y, z'
'-x, -y, -z'

loop_
_atom_site_label
_atom_site_type_symbol
_atom_site_fract_x
_atom_site_fract_y
_atom_site_fract_z
_atom_site_U_iso_or_equiv
_atom_site_adp_type
_atom_site_occupancy
_atom_site_symmetry_multiplicity
_atom_site_calc_flag
_atom_site_refinement_flags
_atom_site_disorder_assembly
_atom_site_disorder_group
O1 O 0.35341(18) 0.93415(14) 0.28483(13) 0.0175(4) Uani 1 1 d . . .
O2 O 0.5697(2) 0.8268(2) 0.18804(16) 0.0256(5) Uani 1 1 d . . .
O3 O 0.6067(2) 0.90659(16) 0.34684(16) 0.0197(4) Uani 1 1 d . . .
H03A H 0.618(5) 0.920(4) 0.400(4) 0.062(15) Uiso 1 1 d . . .
H03B H 0.607(4) 0.956(4) 0.314(3) 0.045(13) Uiso 1 1 d . . .
O4 O 0.3542(2) 0.86719(16) 0.48032(14) 0.0275(5) Uani 1 1 d . . .
O5 O 0.4418(3) 0.71966(18) 0.58466(19) 0.0406(6) Uani 1 1 d . . .
O6 O 0.2131(3) 0.7555(2) 0.57276(19) 0.0425(6) Uani 1 1 d . . .
O7 O 0.3128(2) 0.85579(17) 0.63780(14) 0.0315(5) Uani 1 1 d . . .
O8 O 0.63633(18) 1.07427(14) 0.20448(13) 0.0186(4) Uani 1 1 d . . .
O9 O 0.4201(2) 1.17721(19) 0.29628(17) 0.0264(5) Uani 1 1 d . . .
H09A H 0.379(5) 1.229(4) 0.305(3) 0.047(13) Uiso 1 1 d . . .
H09B H 0.464(5) 1.156(4) 0.335(4) 0.068(18) Uiso 1 1 d . . .
O10 O 0.3857(2) 1.09791(16) 0.13956(15) 0.0197(4) Uani 1 1 d . . .
H010 H 0.382(4) 1.046(3) 0.177(3) 0.032(11) Uiso 1 1 d . . .
O11 O 0.6250(3) 1.14985(18) 0.00710(16) 0.0379(6) Uani 1 1 d . . .
O12 O 0.7290(3) 1.1400(2) -0.13631(17) 0.0507(8) Uani 1 1 d . . .
O13 O 0.7886(3) 1.2507(2) -0.0624(2) 0.0472(7) Uani 1 1 d . . .
O14 O 0.5869(3) 1.28708(19) -0.1212(2) 0.0534(8) Uani 1 1 d . . .
O15 O -0.0414(3) 0.6113(2) 0.5955(3) 0.0726(11) Uani 1 1 d . . .
O16 O -0.1493(3) 0.7777(2) 0.55997(18) 0.0461(7) Uani 1 1 d . . .
O17 O -0.2553(2) 0.65077(18) 0.6645(2) 0.0377(6) Uani 1 1 d . . .
O18 O -0.0812(3) 0.7097(3) 0.7039(2) 0.0597(9) Uani 1 1 d . . .
O19 O 0.8860(3) 0.7505(2) 0.2006(2) 0.0480(7) Uani 1 1 d . . .
O20 O 0.9636(3) 0.5824(2) 0.1996(2) 0.0520(7) Uani 1 1 d . . .
O21 O 0.9281(3) 0.7024(3) 0.0621(2) 0.0725(11) Uani 1 1 d . . .
O22 O 0.7464(2) 0.65419(18) 0.1665(2) 0.0411(6) Uani 1 1 d . . .
O23 O -0.3440(2) 0.9401(2) 1.01172(17) 0.0277(5) Uani 1 1 d . . .
O24 O 0.6359(3) 0.9328(2) 0.50421(18) 0.0345(6) Uani 1 1 d . . .
H024 H 0.679(4) 0.894(3) 0.540(3) 0.038(12) Uiso 1 1 d . . .
H024' H 0.625(4) 0.978(3) 0.516(3) 0.031(12) Uiso 1 1 d . . .
N1 N 0.2245(2) 0.94173(17) 0.31846(15) 0.0161(4) Uani 1 1 d . . .
N2 N 0.3524(2) 0.72815(17) 0.35068(15) 0.0154(4) Uani 1 1 d . . .
N3 N 0.5964(2) 0.68858(17) 0.38589(16) 0.0180(5) Uani 1 1 d . . .
N4 N 0.7656(2) 1.07184(18) 0.17276(16) 0.0173(5) Uani 1 1 d . . .
N5 N 0.6276(2) 1.28250(17) 0.14581(15) 0.0168(5) Uani 1 1 d . . .
N6 N 0.3873(2) 1.31748(18) 0.10366(17) 0.0204(5) Uani 1 1 d . . .
Cu1 Cu 0.47798(3) 0.81995(2) 0.34680(2) 0.01481(10) Uani 1 1 d . . .
Cu2 Cu 0.50806(3) 1.18779(2) 0.14514(2) 0.01520(10) Uani 1 1 d . . .
Cl1 Cl 0.32928(7) 0.79753(5) 0.57020(4) 0.02051(15) Uani 1 1 d . . .
Cl2 Cl -0.12918(7) 0.68567(6) 0.63191(6) 0.02798(17) Uani 1 1 d . . .
Cl3 Cl 0.68374(7) 1.20844(5) -0.07862(5) 0.02131(15) Uani 1 1 d . . .
Cl4 Cl 0.88171(8) 0.67329(6) 0.15522(6) 0.02891(18) Uani 1 1 d . . .
C1 C 0.1643(3) 1.0349(2) 0.3270(2) 0.0207(6) Uani 1 1 d . . .
H1 H 0.216(4) 1.080(3) 0.311(2) 0.025 Uiso 1 1 d . . .
C2 C 0.0326(3) 1.0513(2) 0.3589(2) 0.0258(6) Uani 1 1 d . . .
H2 H -0.002(4) 1.117(3) 0.365(2) 0.031 Uiso 1 1 d . . .
C3 C -0.0383(3) 0.9704(3) 0.3844(2) 0.0297(7) Uani 1 1 d . . .
H3 H -0.120(4) 0.982(3) 0.407(3) 0.036 Uiso 1 1 d . . .
C4 C 0.0259(3) 0.8759(2) 0.3758(2) 0.0253(6) Uani 1 1 d . . .
H4 H -0.021(4) 0.821(3) 0.395(3) 0.030 Uiso 1 1 d . . .
C5 C 0.1587(3) 0.8604(2) 0.34195(18) 0.0177(5) Uani 1 1 d . . .
C6 C 0.2247(3) 0.7579(2) 0.33446(18) 0.0174(5) Uani 1 1 d . . .
C7 C 0.1529(3) 0.6912(2) 0.3174(2) 0.0230(6) Uani 1 1 d . . .
H7 H 0.064(4) 0.715(3) 0.305(2) 0.028 Uiso 1 1 d . . .
C8 C 0.2118(3) 0.5922(2) 0.3205(2) 0.0267(7) Uani 1 1 d . . .
H8 H 0.169(4) 0.550(3) 0.310(3) 0.032 Uiso 1 1 d . . .
C9 C 0.3412(3) 0.5604(2) 0.3418(2) 0.0239(6) Uani 1 1 d . . .
H9 H 0.376(3) 0.492(3) 0.345(2) 0.029 Uiso 1 1 d . . .
C10 C 0.4094(3) 0.6308(2) 0.35594(18) 0.0176(5) Uani 1 1 d . . .
C11 C 0.5471(3) 0.6078(2) 0.37926(18) 0.0189(6) Uani 1 1 d . . .
C12 C 0.6206(3) 0.5118(2) 0.3949(2) 0.0250(6) Uani 1 1 d . . .
H12 H 0.592(4) 0.462(3) 0.394(3) 0.030 Uiso 1 1 d . . .
C13 C 0.7481(3) 0.4980(2) 0.4181(2) 0.0303(7) Uani 1 1 d . . .
H13 H 0.801(4) 0.435(3) 0.433(3) 0.036 Uiso 1 1 d . . .
C14 C 0.7977(3) 0.5805(3) 0.4259(2) 0.0309(7) Uani 1 1 d . . .
H14 H 0.885(4) 0.576(3) 0.449(3) 0.037 Uiso 1 1 d . . .
C15 C 0.7192(3) 0.6749(2) 0.4096(2) 0.0252(6) Uani 1 1 d . . .
H15 H 0.750(4) 0.735(3) 0.413(2) 0.030 Uiso 1 1 d . . .
C16 C 0.8322(3) 0.9810(2) 0.1622(2) 0.0233(6) Uani 1 1 d . . .
H16 H 0.785(4) 0.932(3) 0.178(2) 0.028 Uiso 1 1 d . . .
C17 C 0.9645(3) 0.9704(3) 0.1304(2) 0.0284(7) Uani 1 1 d . . .
H17 H 1.007(4) 0.909(3) 0.124(3) 0.034 Uiso 1 1 d . . .
C18 C 1.0293(3) 1.0542(3) 0.1083(2) 0.0319(7) Uani 1 1 d . . .
H18 H 1.111(4) 1.047(3) 0.084(3) 0.038 Uiso 1 1 d . . .
C19 C 0.9595(3) 1.1455(3) 0.1203(2) 0.0263(7) Uani 1 1 d . . .
H19 H 1.000(4) 1.202(3) 0.107(3) 0.032 Uiso 1 1 d . . .
C20 C 0.8260(3) 1.1553(2) 0.15389(18) 0.0196(6) Uani 1 1 d . . .
C21 C 0.7535(3) 1.2553(2) 0.16489(18) 0.0200(6) Uani 1 1 d . . .
C22 C 0.8182(3) 1.3222(2) 0.1885(2) 0.0267(7) Uani 1 1 d . . .
H22 H 0.900(4) 1.300(3) 0.203(3) 0.032 Uiso 1 1 d . . .
C23 C 0.7533(4) 1.4182(3) 0.1895(2) 0.0315(7) Uani 1 1 d . . .
H23 H 0.797(4) 1.461(3) 0.202(3) 0.038 Uiso 1 1 d . . .
C24 C 0.6253(3) 1.4483(2) 0.1652(2) 0.0274(7) Uani 1 1 d . . .
H24 H 0.585(4) 1.514(3) 0.167(3) 0.033 Uiso 1 1 d . . .
C25 C 0.5644(3) 1.3777(2) 0.14413(18) 0.0201(6) Uani 1 1 d . . .
C26 C 0.4288(3) 1.3987(2) 0.11638(19) 0.0205(6) Uani 1 1 d . . .
C27 C 0.3503(4) 1.4928(2) 0.1026(2) 0.0294(7) Uani 1 1 d . . .
H27 H 0.381(4) 1.543(3) 0.110(3) 0.035 Uiso 1 1 d . . .
C28 C 0.2261(3) 1.5040(2) 0.0741(2) 0.0331(8) Uani 1 1 d . . .
H28 H 0.175(4) 1.567(3) 0.060(3) 0.040 Uiso 1 1 d . . .
C29 C 0.1849(3) 1.4214(3) 0.0595(3) 0.0344(8) Uani 1 1 d . . .
H29 H 0.094(4) 1.424(3) 0.035(3) 0.041 Uiso 1 1 d . . .
C30 C 0.2680(3) 1.3285(2) 0.0752(2) 0.0282(7) Uani 1 1 d . . .
H30 H 0.245(4) 1.272(3) 0.064(3) 0.034 Uiso 1 1 d . . .
H23D H -0.364(4) 0.991(4) 1.013(3) 0.039(13) Uiso 1 1 d . . .
H10D H 0.379(4) 1.081(3) 0.088(3) 0.044(12) Uiso 1 1 d . . .
H23E H -0.363(4) 0.904(4) 1.061(3) 0.046(13) Uiso 1 1 d . . .
H02A H 0.606(5) 0.791(4) 0.184(4) 0.044(17) Uiso 1 1 d . . .

loop_
_atom_site_aniso_label
_atom_site_aniso_U_11
_atom_site_aniso_U_22
_atom_site_aniso_U_33
_atom_site_aniso_U_23
_atom_site_aniso_U_13
_atom_site_aniso_U_12
O1 0.0132(9) 0.0174(9) 0.0197(10) -0.0008(8) 0.0003(7) -0.0042(7)
O2 0.0223(12) 0.0299(13) 0.0238(12) -0.0065(10) -0.0005(9) -0.0044(11)
O3 0.0213(10) 0.0163(10) 0.0216(11) -0.0017(9) -0.0027(8) -0.0077(8)
O4 0.0408(13) 0.0259(11) 0.0172(10) -0.0045(9) -0.0007(9) -0.0124(10)
O5 0.0420(14) 0.0239(12) 0.0544(16) -0.0090(11) -0.0141(12) 0.0047(10)
O6 0.0373(14) 0.0460(15) 0.0488(16) -0.0104(12) 0.0000(12) -0.0241(12)
O7 0.0480(14) 0.0293(12) 0.0173(10) -0.0097(9) -0.0013(10) -0.0028(10)
O8 0.0158(9) 0.0176(9) 0.0216(10) -0.0028(8) 0.0006(7) -0.0061(7)
O9 0.0234(11) 0.0254(12) 0.0294(12) -0.0087(10) 0.0020(10) -0.0033(9)
O10 0.0241(10) 0.0178(10) 0.0188(10) -0.0024(9) -0.0037(8) -0.0088(8)
O11 0.0593(16) 0.0265(12) 0.0267(12) -0.0102(10) 0.0173(11) -0.0178(11)
O12 0.092(2) 0.0382(15) 0.0200(12) -0.0131(11) 0.0118(13) -0.0132(15)
O13 0.0427(15) 0.0480(16) 0.0572(17) -0.0032(13) -0.0208(13) -0.0245(13)
O14 0.0506(17) 0.0246(13) 0.086(2) 0.0026(13) -0.0422(16) -0.0042(11)
O15 0.0319(15) 0.0508(19) 0.140(3) -0.048(2) 0.0079(18) 0.0022(13)
O16 0.0430(15) 0.0479(16) 0.0395(15) 0.0022(12) -0.0042(12) -0.0074(12)
O17 0.0247(12) 0.0259(12) 0.0656(17) -0.0168(12) 0.0018(11) -0.0100(9)
O18 0.067(2) 0.072(2) 0.0492(17) 0.0016(15) -0.0310(15) -0.0363(17)
O19 0.0461(16) 0.0385(15) 0.071(2) -0.0283(14) -0.0135(14) -0.0062(12)
O20 0.0417(15) 0.0339(14) 0.074(2) -0.0091(14) -0.0084(14) 0.0044(12)
O21 0.073(2) 0.116(3) 0.0335(16) -0.0008(17) -0.0079(15) -0.053(2)
O22 0.0281(12) 0.0287(13) 0.0694(18) -0.0133(12) -0.0046(12) -0.0112(10)
O23 0.0390(13) 0.0219(12) 0.0241(13) -0.0049(10) -0.0041(10) -0.0098(11)
O24 0.0519(16) 0.0236(13) 0.0302(13) -0.0056(11) -0.0168(12) -0.0021(12)
N1 0.0142(11) 0.0183(11) 0.0159(11) -0.0040(9) -0.0012(8) -0.0036(9)
N2 0.0206(11) 0.0150(11) 0.0114(10) -0.0030(8) -0.0004(8) -0.0065(9)
N3 0.0201(11) 0.0148(11) 0.0188(11) -0.0044(9) -0.0017(9) -0.0022(9)
N4 0.0163(11) 0.0195(11) 0.0167(11) -0.0036(9) -0.0013(9) -0.0057(9)
N5 0.0236(12) 0.0159(11) 0.0120(10) -0.0019(9) -0.0003(9) -0.0095(9)
N6 0.0233(12) 0.0148(11) 0.0220(12) -0.0037(9) -0.0011(10) -0.0027(9)
Cu1 0.01559(17) 0.01222(17) 0.01743(18) -0.00299(13) -0.00266(12) -0.00449(12)
Cu2 0.01743(17) 0.01234(17) 0.01690(18) -0.00354(13) -0.00200(13) -0.00512(12)
Cl1 0.0246(3) 0.0203(3) 0.0172(3) -0.0042(3) -0.0018(3) -0.0063(3)
Cl2 0.0206(3) 0.0220(4) 0.0434(4) -0.0106(3) -0.0049(3) -0.0038(3)
Cl3 0.0261(3) 0.0218(3) 0.0170(3) -0.0024(3) -0.0046(3) -0.0080(3)
Cl4 0.0285(4) 0.0243(4) 0.0356(4) -0.0078(3) -0.0004(3) -0.0103(3)
C1 0.0220(14) 0.0189(14) 0.0222(14) -0.0063(11) -0.0030(11) -0.0036(11)
C2 0.0242(15) 0.0239(15) 0.0287(16) -0.0095(13) -0.0031(12) 0.0021(12)
C3 0.0170(14) 0.0367(18) 0.0336(18) -0.0098(14) 0.0014(13) -0.0022(13)
C4 0.0196(14) 0.0267(16) 0.0289(16) -0.0033(13) 0.0002(12) -0.0095(12)
C5 0.0184(13) 0.0189(13) 0.0155(13) -0.0008(10) -0.0030(10) -0.0062(10)
C6 0.0214(13) 0.0171(13) 0.0129(12) 0.0002(10) -0.0005(10) -0.0080(11)
C7 0.0242(15) 0.0235(15) 0.0230(15) -0.0025(12) -0.0049(12) -0.0107(12)
C8 0.0356(17) 0.0240(15) 0.0272(16) -0.0080(12) -0.0062(13) -0.0165(13)
C9 0.0350(17) 0.0163(14) 0.0227(15) -0.0048(11) -0.0036(12) -0.0093(12)
C10 0.0237(14) 0.0144(13) 0.0142(12) -0.0018(10) -0.0005(10) -0.0057(10)
C11 0.0234(14) 0.0183(13) 0.0145(13) -0.0035(10) 0.0000(10) -0.0046(11)
C12 0.0332(17) 0.0158(14) 0.0232(15) -0.0030(12) 0.0020(12) -0.0045(12)
C13 0.0307(17) 0.0201(15) 0.0320(17) -0.0006(13) -0.0003(13) 0.0043(13)
C14 0.0247(16) 0.0297(17) 0.0343(18) -0.0031(14) -0.0068(13) 0.0013(13)
C15 0.0232(15) 0.0245(15) 0.0269(16) -0.0034(12) -0.0049(12) -0.0038(12)
C16 0.0237(15) 0.0232(15) 0.0243(15) -0.0074(12) -0.0034(12) -0.0041(12)
C17 0.0245(15) 0.0317(17) 0.0288(16) -0.0110(13) -0.0033(13) 0.0013(13)
C18 0.0181(15) 0.045(2) 0.0299(17) -0.0073(15) 0.0014(13) -0.0053(14)
C19 0.0221(15) 0.0312(17) 0.0255(16) 0.0000(13) -0.0038(12) -0.0133(13)
C20 0.0219(14) 0.0229(14) 0.0143(13) -0.0004(11) -0.0046(10) -0.0085(11)
C21 0.0259(14) 0.0207(14) 0.0138(13) -0.0003(11) -0.0001(11) -0.0121(11)
C22 0.0322(17) 0.0280(16) 0.0227(15) -0.0013(12) -0.0085(13) -0.0146(13)
C23 0.050(2) 0.0263(16) 0.0260(16) -0.0069(13) -0.0071(14) -0.0232(15)
C24 0.0432(19) 0.0176(14) 0.0245(15) -0.0067(12) -0.0032(13) -0.0110(13)
C25 0.0315(15) 0.0157(13) 0.0136(13) -0.0031(10) 0.0003(11) -0.0080(11)
C26 0.0282(15) 0.0169(13) 0.0158(13) -0.0029(11) 0.0012(11) -0.0070(11)
C27 0.0435(19) 0.0182(15) 0.0248(16) -0.0064(12) 0.0019(14) -0.0037(13)
C28 0.0345(18) 0.0203(15) 0.0344(18) -0.0005(13) 0.0010(14) 0.0070(13)
C29 0.0260(16) 0.0289(17) 0.043(2) -0.0036(15) -0.0058(14) 0.0033(13)
C30 0.0271(16) 0.0218(15) 0.0343(17) -0.0030(13) -0.0077(13) -0.0024(12)

loop_
_atom_type_symbol
_atom_type_description
_atom_type_scat_dispersion_real
_atom_type_scat_dispersion_imag
_atom_type_scat_source
C C 0.0033 0.0016 'International Tables Vol C Tables 4.2.6.8 and 6.1.1.4'
H H 0.0000 0.0000 'International Tables Vol C Tables 4.2.6.8 and 6.1.1.4'
Cl Cl 0.1484 0.1585 'International Tables Vol C Tables 4.2.6.8 and 6.1.1.4'
Cu Cu 0.3201 1.2651 'International Tables Vol C Tables 4.2.6.8 and 6.1.1.4'
N N 0.0061 0.0033 'International Tables Vol C Tables 4.2.6.8 and 6.1.1.4'
O O 0.0106 0.0060 'International Tables Vol C Tables 4.2.6.8 and 6.1.1.4'

loop_
_geom_angle_atom_site_label_1
_geom_angle_atom_site_label_2
_geom_angle_atom_site_label_3
_geom_angle
_geom_angle_site_symmetry_1
_geom_angle_site_symmetry_3
_geom_angle_publ_flag
N1 O1 Cu1 118.68(15) . . ?
Cl1 O4 Cu1 125.40(13) . . ?
N4 O8 Cu2 118.86(15) . . ?
Cl3 O11 Cu2 135.11(14) . . ?
O1 N1 C1 116.1(2) . . ?
O1 N1 C5 121.9(2) . . ?
C1 N1 C5 122.0(2) . . ?
C10 N2 C6 119.9(2) . . ?
C10 N2 Cu1 113.91(18) . . ?
C6 N2 Cu1 125.29(18) . . ?
C15 N3 C11 119.2(2) . . ?
C15 N3 Cu1 127.3(2) . . ?
C11 N3 Cu1 113.22(19) . . ?
O8 N4 C16 116.0(2) . . ?
O8 N4 C20 122.0(2) . . ?
C16 N4 C20 122.0(3) . . ?
C21 N5 C25 120.2(2) . . ?
C21 N5 Cu2 125.25(19) . . ?
C25 N5 Cu2 113.26(19) . . ?
C30 N6 C26 119.5(3) . . ?
C30 N6 Cu2 127.0(2) . . ?
C26 N6 Cu2 113.06(19) . . ?
O3 Cu1 O1 93.54(9) . . ?
O3 Cu1 N2 177.55(9) . . ?
O1 Cu1 N2 88.82(9) . . ?
O3 Cu1 N3 95.87(9) . . ?
O1 Cu1 N3 165.77(9) . . ?
N2 Cu1 N3 81.93(9) . . ?
O3 Cu1 O4 89.27(8) . . ?
O1 Cu1 O4 81.56(8) . . ?
N2 Cu1 O4 90.43(8) . . ?
N3 Cu1 O4 109.16(9) . . ?
O3 Cu1 O2 86.40(9) . . ?
O1 Cu1 O2 80.74(9) . . ?
N2 Cu1 O2 94.63(9) . . ?
N3 Cu1 O2 89.21(9) . . ?
O4 Cu1 O2 161.47(9) . . ?
O10 Cu2 O8 93.29(8) . . ?
O10 Cu2 N5 177.37(9) . . ?
O8 Cu2 N5 89.05(9) . . ?
O10 Cu2 N6 95.97(9) . . ?
O8 Cu2 N6 167.81(9) . . ?
N5 Cu2 N6 81.87(10) . . ?
O10 Cu2 O9 88.13(9) . . ?
O8 Cu2 O9 81.38(9) . . ?
N5 Cu2 O9 93.38(9) . . ?
N6 Cu2 O9 91.00(10) . . ?
O10 Cu2 O11 86.54(9) . . ?
O8 Cu2 O11 83.55(9) . . ?
N5 Cu2 O11 92.56(9) . . ?
N6 Cu2 O11 104.88(10) . . ?
O9 Cu2 O11 163.69(9) . . ?
O6 Cl1 O5 111.12(16) . . ?
O6 Cl1 O7 111.32(16) . . ?
O5 Cl1 O7 109.53(15) . . ?
O6 Cl1 O4 108.95(15) . . ?
O5 Cl1 O4 108.67(15) . . ?
O7 Cl1 O4 107.13(13) . . ?
O15 Cl2 O18 113.0(2) . . ?
O15 Cl2 O16 108.9(2) . . ?
O18 Cl2 O16 107.75(18) . . ?
O15 Cl2 O17 109.21(17) . . ?
O18 Cl2 O17 109.62(18) . . ?
O16 Cl2 O17 108.20(16) . . ?
O13 Cl3 O14 110.03(16) . . ?
O13 Cl3 O12 111.75(19) . . ?
O14 Cl3 O12 108.62(19) . . ?
O13 Cl3 O11 109.66(17) . . ?
O14 Cl3 O11 110.20(18) . . ?
O12 Cl3 O11 106.51(15) . . ?
O21 Cl4 O19 111.2(2) . . ?
O21 Cl4 O20 110.1(2) . . ?
O19 Cl4 O20 107.29(18) . . ?
O21 Cl4 O22 110.14(18) . . ?
O19 Cl4 O22 108.82(16) . . ?
O20 Cl4 O22 109.18(16) . . ?
N1 C1 C2 120.7(3) . . ?
C1 C2 C3 119.2(3) . . ?
C4 C3 C2 118.9(3) . . ?
C3 C4 C5 121.5(3) . . ?
N1 C5 C4 117.6(3) . . ?
N1 C5 C6 122.3(2) . . ?
C4 C5 C6 120.1(3) . . ?
N2 C6 C7 120.9(3) . . ?
N2 C6 C5 119.0(2) . . ?
C7 C6 C5 119.9(3) . . ?
C8 C7 C6 119.3(3) . . ?
C7 C8 C9 119.6(3) . . ?
C10 C9 C8 118.7(3) . . ?
N2 C10 C9 121.5(3) . . ?
N2 C10 C11 114.0(2) . . ?
C9 C10 C11 124.6(3) . . ?
N3 C11 C12 121.5(3) . . ?
N3 C11 C10 114.8(2) . . ?
C12 C11 C10 123.8(3) . . ?
C11 C12 C13 119.2(3) . . ?
C14 C13 C12 119.2(3) . . ?
C13 C14 C15 118.9(3) . . ?
N3 C15 C14 122.0(3) . . ?
N4 C16 C17 120.6(3) . . ?
C16 C17 C18 119.3(3) . . ?
C19 C18 C17 118.9(3) . . ?
C18 C19 C20 121.5(3) . . ?
N4 C20 C19 117.6(3) . . ?
N4 C20 C21 122.4(3) . . ?
C19 C20 C21 120.0(3) . . ?
N5 C21 C22 120.9(3) . . ?
N5 C21 C20 118.8(2) . . ?
C22 C21 C20 120.1(3) . . ?
C23 C22 C21 119.3(3) . . ?
C22 C23 C24 119.9(3) . . ?
C25 C24 C23 118.4(3) . . ?
N5 C25 C24 121.3(3) . . ?
N5 C25 C26 114.2(2) . . ?
C24 C25 C26 124.6(3) . . ?
N6 C26 C27 121.4(3) . . ?
N6 C26 C25 114.3(2) . . ?
C27 C26 C25 124.3(3) . . ?
C26 C27 C28 119.2(3) . . ?
C29 C28 C27 119.4(3) . . ?
C28 C29 C30 118.7(3) . . ?
N6 C30 C29 121.8(3) . . ?

loop_
_geom_bond_atom_site_label_1
_geom_bond_atom_site_label_2
_geom_bond_distance
_geom_bond_site_symmetry_2
_geom_bond_publ_flag
O1 N1 1.345(3) . ?
O1 Cu1 1.9642(19) . ?
O2 Cu1 2.435(2) . ?
O3 Cu1 1.956(2) . ?
O4 Cl1 1.460(2) . ?
O4 Cu1 2.402(2) . ?
O5 Cl1 1.429(2) . ?
O6 Cl1 1.423(2) . ?
O7 Cl1 1.444(2) . ?
O8 N4 1.345(3) . ?
O8 Cu2 1.9674(19) . ?
O9 Cu2 2.312(2) . ?
O10 Cu2 1.963(2) . ?
O11 Cl3 1.444(2) . ?
O11 Cu2 2.388(2) . ?
O12 Cl3 1.429(3) . ?
O13 Cl3 1.412(2) . ?
O14 Cl3 1.422(3) . ?
O15 Cl2 1.408(3) . ?
O16 Cl2 1.442(3) . ?
O17 Cl2 1.444(2) . ?
O18 Cl2 1.416(3) . ?
O19 Cl4 1.433(3) . ?
O20 Cl4 1.440(3) . ?
O21 Cl4 1.396(3) . ?
O22 Cl4 1.450(2) . ?
N1 C1 1.351(4) . ?
N1 C5 1.360(3) . ?
N2 C10 1.349(3) . ?
N2 C6 1.350(4) . ?
N2 Cu1 1.968(2) . ?
N3 C15 1.344(4) . ?
N3 C11 1.347(4) . ?
N3 Cu1 1.989(2) . ?
N4 C16 1.350(4) . ?
N4 C20 1.357(4) . ?
N5 C21 1.343(4) . ?
N5 C25 1.349(4) . ?
N5 Cu2 1.970(2) . ?
N6 C30 1.344(4) . ?
N6 C26 1.348(4) . ?
N6 Cu2 1.991(2) . ?
C1 C2 1.369(4) . ?
C2 C3 1.388(5) . ?
C3 C4 1.378(5) . ?
C4 C5 1.385(4) . ?
C5 C6 1.479(4) . ?
C6 C7 1.389(4) . ?
C7 C8 1.380(4) . ?
C8 C9 1.391(5) . ?
C9 C10 1.386(4) . ?
C10 C11 1.481(4) . ?
C11 C12 1.379(4) . ?
C12 C13 1.389(5) . ?
C13 C14 1.378(5) . ?
C14 C15 1.383(4) . ?
C16 C17 1.371(4) . ?
C17 C18 1.384(5) . ?
C18 C19 1.374(5) . ?
C19 C20 1.388(4) . ?
C20 C21 1.481(4) . ?
C21 C22 1.389(4) . ?
C22 C23 1.373(5) . ?
C23 C24 1.392(5) . ?
C24 C25 1.388(4) . ?
C25 C26 1.485(4) . ?
C26 C27 1.378(4) . ?
C27 C28 1.392(5) . ?
C28 C29 1.377(5) . ?
C29 C30 1.388(4) . ?

loop_
_geom_torsion_atom_site_label_1
_geom_torsion_atom_site_label_2
_geom_torsion_atom_site_label_3
_geom_torsion_atom_site_label_4
_geom_torsion
_geom_torsion_site_symmetry_1
_geom_torsion_site_symmetry_2
_geom_torsion_site_symmetry_3
_geom_torsion_site_symmetry_4
_geom_torsion_publ_flag
Cu1 O1 N1 C1 133.7(2) . . . . ?
Cu1 O1 N1 C5 -46.7(3) . . . . ?
Cu2 O8 N4 C16 -135.1(2) . . . . ?
Cu2 O8 N4 C20 45.9(3) . . . . ?
N1 O1 Cu1 O3 -133.16(18) . . . . ?
N1 O1 Cu1 N2 46.19(18) . . . . ?
N1 O1 Cu1 N3 95.5(4) . . . . ?
N1 O1 Cu1 O4 -44.42(17) . . . . ?
N1 O1 Cu1 O2 141.07(18) . . . . ?
C10 N2 Cu1 O3 -40(2) . . . . ?
C6 N2 Cu1 O3 151(2) . . . . ?
C10 N2 Cu1 O1 155.41(19) . . . . ?
C6 N2 Cu1 O1 -13.8(2) . . . . ?
C10 N2 Cu1 N3 -13.74(18) . . . . ?
C6 N2 Cu1 N3 177.0(2) . . . . ?
C10 N2 Cu1 O4 -123.04(19) . . . . ?
C6 N2 Cu1 O4 67.7(2) . . . . ?
C10 N2 Cu1 O2 74.80(19) . . . . ?
C6 N2 Cu1 O2 -94.4(2) . . . . ?
C15 N3 Cu1 O3 4.5(3) . . . . ?
C11 N3 Cu1 O3 -169.68(19) . . . . ?
C15 N3 Cu1 O1 135.6(3) . . . . ?
C11 N3 Cu1 O1 -38.5(5) . . . . ?
C15 N3 Cu1 N2 -174.4(3) . . . . ?
C11 N3 Cu1 N2 11.41(19) . . . . ?
C15 N3 Cu1 O4 -86.8(3) . . . . ?
C11 N3 Cu1 O4 99.04(19) . . . . ?
C15 N3 Cu1 O2 90.8(3) . . . . ?
C11 N3 Cu1 O2 -83.4(2) . . . . ?
Cl1 O4 Cu1 O3 -117.53(16) . . . . ?
Cl1 O4 Cu1 O1 148.77(17) . . . . ?
Cl1 O4 Cu1 N2 60.03(16) . . . . ?
Cl1 O4 Cu1 N3 -21.57(18) . . . . ?
Cl1 O4 Cu1 O2 166.06(19) . . . . ?
N4 O8 Cu2 O10 134.03(18) . . . . ?
N4 O8 Cu2 N5 -44.79(18) . . . . ?
N4 O8 Cu2 N6 -86.6(5) . . . . ?
N4 O8 Cu2 O9 -138.36(18) . . . . ?
N4 O8 Cu2 O11 47.89(18) . . . . ?
C21 N5 Cu2 O10 -142(2) . . . . ?
C25 N5 Cu2 O10 51(2) . . . . ?
C21 N5 Cu2 O8 11.6(2) . . . . ?
C25 N5 Cu2 O8 -155.19(19) . . . . ?
C21 N5 Cu2 N6 -176.6(2) . . . . ?
C25 N5 Cu2 N6 16.64(19) . . . . ?
C21 N5 Cu2 O9 92.9(2) . . . . ?
C25 N5 Cu2 O9 -73.88(19) . . . . ?
C21 N5 Cu2 O11 -71.9(2) . . . . ?
C25 N5 Cu2 O11 121.31(19) . . . . ?
C30 N6 Cu2 O10 -5.1(3) . . . . ?
C26 N6 Cu2 O10 167.4(2) . . . . ?
C30 N6 Cu2 O8 -144.3(4) . . . . ?
C26 N6 Cu2 O8 28.2(5) . . . . ?
C30 N6 Cu2 N5 173.4(3) . . . . ?
C26 N6 Cu2 N5 -14.1(2) . . . . ?
C30 N6 Cu2 O9 -93.3(3) . . . . ?
C26 N6 Cu2 O9 79.2(2) . . . . ?
C30 N6 Cu2 O11 82.9(3) . . . . ?
C26 N6 Cu2 O11 -104.6(2) . . . . ?
Cl3 O11 Cu2 O10 136.2(2) . . . . ?
Cl3 O11 Cu2 O8 -130.1(2) . . . . ?
Cl3 O11 Cu2 N5 -41.3(2) . . . . ?
Cl3 O11 Cu2 N6 40.9(3) . . . . ?
Cl3 O11 Cu2 O9 -152.6(2) . . . . ?
Cu1 O4 Cl1 O6 -87.07(19) . . . . ?
Cu1 O4 Cl1 O5 34.1(2) . . . . ?
Cu1 O4 Cl1 O7 152.39(15) . . . . ?
Cu2 O11 Cl3 O13 63.9(3) . . . . ?
Cu2 O11 Cl3 O14 -57.4(3) . . . . ?
Cu2 O11 Cl3 O12 -175.0(2) . . . . ?
O1 N1 C1 C2 178.7(3) . . . . ?
C5 N1 C1 C2 -0.9(4) . . . . ?
N1 C1 C2 C3 1.4(5) . . . . ?
C1 C2 C3 C4 -0.7(5) . . . . ?
C2 C3 C4 C5 -0.5(5) . . . . ?
O1 N1 C5 C4 -179.9(2) . . . . ?
C1 N1 C5 C4 -0.3(4) . . . . ?
O1 N1 C5 C6 1.6(4) . . . . ?
C1 N1 C5 C6 -178.8(3) . . . . ?
C3 C4 C5 N1 0.9(4) . . . . ?
C3 C4 C5 C6 179.5(3) . . . . ?
C10 N2 C6 C7 -4.0(4) . . . . ?
Cu1 N2 C6 C7 164.6(2) . . . . ?
C10 N2 C6 C5 171.4(2) . . . . ?
Cu1 N2 C6 C5 -19.9(3) . . . . ?
N1 C5 C6 N2 34.2(4) . . . . ?
C4 C5 C6 N2 -144.3(3) . . . . ?
N1 C5 C6 C7 -150.3(3) . . . . ?
C4 C5 C6 C7 31.2(4) . . . . ?
N2 C6 C7 C8 2.4(4) . . . . ?
C5 C6 C7 C8 -173.0(3) . . . . ?
C6 C7 C8 C9 0.8(5) . . . . ?
C7 C8 C9 C10 -2.5(5) . . . . ?
C6 N2 C10 C9 2.3(4) . . . . ?
Cu1 N2 C10 C9 -167.6(2) . . . . ?
C6 N2 C10 C11 -176.7(2) . . . . ?
Cu1 N2 C10 C11 13.4(3) . . . . ?
C8 C9 C10 N2 1.0(4) . . . . ?
C8 C9 C10 C11 179.8(3) . . . . ?
C15 N3 C11 C12 -1.0(4) . . . . ?
Cu1 N3 C11 C12 173.7(2) . . . . ?
C15 N3 C11 C10 178.0(3) . . . . ?
Cu1 N3 C11 C10 -7.4(3) . . . . ?
N2 C10 C11 N3 -3.9(3) . . . . ?
C9 C10 C11 N3 177.1(3) . . . . ?
N2 C10 C11 C12 175.0(3) . . . . ?
C9 C10 C11 C12 -3.9(4) . . . . ?
N3 C11 C12 C13 0.1(4) . . . . ?
C10 C11 C12 C13 -178.7(3) . . . . ?
C11 C12 C13 C14 0.7(5) . . . . ?
C12 C13 C14 C15 -0.5(5) . . . . ?
C11 N3 C15 C14 1.1(5) . . . . ?
Cu1 N3 C15 C14 -172.8(2) . . . . ?
C13 C14 C15 N3 -0.3(5) . . . . ?
O8 N4 C16 C17 -179.9(3) . . . . ?
C20 N4 C16 C17 -1.0(4) . . . . ?
N4 C16 C17 C18 -0.5(5) . . . . ?
C16 C17 C18 C19 1.0(5) . . . . ?
C17 C18 C19 C20 -0.1(5) . . . . ?
O8 N4 C20 C19 -179.2(2) . . . . ?
C16 N4 C20 C19 1.9(4) . . . . ?
O8 N4 C20 C21 -1.4(4) . . . . ?
C16 N4 C20 C21 179.7(3) . . . . ?
C18 C19 C20 N4 -1.4(4) . . . . ?
C18 C19 C20 C21 -179.3(3) . . . . ?
C25 N5 C21 C22 3.8(4) . . . . ?
Cu2 N5 C21 C22 -162.1(2) . . . . ?
C25 N5 C21 C20 -171.8(2) . . . . ?
Cu2 N5 C21 C20 22.3(3) . . . . ?
N4 C20 C21 N5 -35.4(4) . . . . ?
C19 C20 C21 N5 142.4(3) . . . . ?
N4 C20 C21 C22 149.0(3) . . . . ?
C19 C20 C21 C22 -33.2(4) . . . . ?
N5 C21 C22 C23 -1.9(4) . . . . ?
C20 C21 C22 C23 173.7(3) . . . . ?
C21 C22 C23 C24 -1.4(5) . . . . ?
C22 C23 C24 C25 2.8(5) . . . . ?
C21 N5 C25 C24 -2.4(4) . . . . ?
Cu2 N5 C25 C24 165.1(2) . . . . ?
C21 N5 C25 C26 176.3(2) . . . . ?
Cu2 N5 C25 C26 -16.1(3) . . . . ?
C23 C24 C25 N5 -0.9(4) . . . . ?
C23 C24 C25 C26 -179.5(3) . . . . ?
C30 N6 C26 C27 1.3(4) . . . . ?
Cu2 N6 C26 C27 -171.8(2) . . . . ?
C30 N6 C26 C25 -177.6(3) . . . . ?
Cu2 N6 C26 C25 9.3(3) . . . . ?
N5 C25 C26 N6 4.4(3) . . . . ?
C24 C25 C26 N6 -176.8(3) . . . . ?
N5 C25 C26 C27 -174.4(3) . . . . ?
C24 C25 C26 C27 4.3(5) . . . . ?
N6 C26 C27 C28 -0.6(5) . . . . ?
C25 C26 C27 C28 178.2(3) . . . . ?
C26 C27 C28 C29 -0.7(5) . . . . ?
C27 C28 C29 C30 1.2(5) . . . . ?
C26 N6 C30 C29 -0.7(5) . . . . ?
Cu2 N6 C30 C29 171.3(3) . . . . ?
C28 C29 C30 N6 -0.5(5) . . . . ?
